data_7120227
loop_
_publ_author_name
'Li, Jun-Long'
'Fu, Lu'
'Wu, Jiao'
'Yang, Kai-Chuan'
'Li, Qing-Zhu'
'Gou, Xiaojun'
'Peng, Cheng'
'Han, Bo'
'Shen, Xu-Dong'

_publ_section_title
;
 Highly Enantioselective Synthesis of Fused Bicyclic Dihydropyranones via
 Low-loading N-Heterocyclic Carbene Organocatalysis
;
_journal_name_full 'Chem. Commun.'
_journal_paper_doi 10.1039/C7CC02921G
_journal_year 2017
_chemical_absolute_configuration ad
_chemical_formula_moiety 'C31 H25 N O3'
_chemical_formula_sum 'C31 H25 N O3'
_chemical_formula_weight 459.52
_space_group_crystal_system orthorhombic
_space_group_IT_number 19
_space_group_name_Hall 'P 2ac 2ab'
_space_group_name_H-M_alt 'P 21 21 21'
_symmetry_space_group_name_Hall 'P 2ac 2ab'
_symmetry_space_group_name_H-M 'P 21 21 21'
_atom_sites_solution_hydrogens geom
_atom_sites_solution_primary direct
_audit_creation_date 2016-11-11
_audit_creation_method
;
Olex2 1.2
(compiled 2016.09.09 svn.r3337 for OlexSys, GUI svn.r5227)
;
_audit_update_record
;
2017-02-15 deposited with the CCDC.
2017-06-05 downloaded from the CCDC.
;
_cell_angle_alpha 90
_cell_angle_beta 90
_cell_angle_gamma 90
_cell_formula_units_Z 4
_cell_length_a 6.15832(19)
_cell_length_b 17.7083(6)
_cell_length_c 21.1704(6)
_cell_measurement_reflns_used 6058
_cell_measurement_temperature 293.10(10)
_cell_measurement_theta_max 72.7300
_cell_measurement_theta_min 4.8350
_cell_volume 2308.70(12)
_computing_cell_refinement
;
CrysAlisPro, Agilent Technologies,
Version 1.171.37.35 (release 13-08-2014 CrysAlis171 .NET)
(compiled Aug 13 2014,18:06:01)
;
_computing_data_collection
;
CrysAlisPro, Agilent Technologies,
Version 1.171.37.35 (release 13-08-2014 CrysAlis171 .NET)
(compiled Aug 13 2014,18:06:01)
;
_computing_data_reduction
;
CrysAlisPro, Agilent Technologies,
Version 1.171.37.35 (release 13-08-2014 CrysAlis171 .NET)
(compiled Aug 13 2014,18:06:01)
;
_computing_molecular_graphics 'Olex2 (Dolomanov et al., 2009)'
_computing_publication_material 'Olex2 (Dolomanov et al., 2009)'
_computing_structure_refinement 'ShelXL (Sheldrick, 2015)'
_computing_structure_solution 'ShelXT (Sheldrick, 2015)'
_diffrn_ambient_environment air
_diffrn_ambient_temperature 293.10(10)
_diffrn_detector 'CCD plate'
_diffrn_detector_area_resol_mean 15.9595
_diffrn_detector_type EosS2
_diffrn_measured_fraction_theta_full 0.999
_diffrn_measured_fraction_theta_max 0.986
_diffrn_measurement_details
;
#__ type_ start__ end____ width___ exp.time_
  1 omega    1.00   75.00   1.0000    3.0100
omega____ theta____ kappa____ phi______ frames
    -       36.2921  -99.0000  -90.0000 74

#__ type_ start__ end____ width___ exp.time_
  2 omega    1.00   75.00   1.0000    3.0100
omega____ theta____ kappa____ phi______ frames
    -       36.2921  -99.0000  120.0000 74

#__ type_ start__ end____ width___ exp.time_
  3 omega   20.00  104.00   1.0000    3.0100
omega____ theta____ kappa____ phi______ frames
    -       36.2921   57.0000   60.0000 84

#__ type_ start__ end____ width___ exp.time_
  4 omega  -31.00   53.00   1.0000    3.0100
omega____ theta____ kappa____ phi______ frames
    -       36.2921  -57.0000  -60.0000 84

#__ type_ start__ end____ width___ exp.time_
  5 omega  -31.00   53.00   1.0000    3.0100
omega____ theta____ kappa____ phi______ frames
    -       36.2921  -57.0000  150.0000 84

#__ type_ start__ end____ width___ exp.time_
  6 omega   38.00   91.00   1.0000   12.0600
omega____ theta____ kappa____ phi______ frames
    -      108.0000  -30.0000   90.0000 53

#__ type_ start__ end____ width___ exp.time_
  7 omega   40.00   98.00   1.0000   12.0600
omega____ theta____ kappa____ phi______ frames
    -      108.0000  -45.0000 -150.0000 58

#__ type_ start__ end____ width___ exp.time_
  8 omega   40.00   98.00   1.0000   12.0600
omega____ theta____ kappa____ phi______ frames
    -      108.0000  -45.0000  -30.0000 58

#__ type_ start__ end____ width___ exp.time_
  9 omega   40.00   98.00   1.0000   12.0600
omega____ theta____ kappa____ phi______ frames
    -      108.0000  -45.0000  -90.0000 58

#__ type_ start__ end____ width___ exp.time_
 10 omega  100.00  178.00   1.0000   12.0600
omega____ theta____ kappa____ phi______ frames
    -      108.0000  111.0000 -150.0000 78

#__ type_ start__ end____ width___ exp.time_
 11 omega   38.00   91.00   1.0000   12.0600
omega____ theta____ kappa____ phi______ frames
    -      108.0000  -30.0000  120.0000 53

#__ type_ start__ end____ width___ exp.time_
 12 omega   39.00  109.00   1.0000   12.0600
omega____ theta____ kappa____ phi______ frames
    -      108.0000  -94.0000 -180.0000 70

#__ type_ start__ end____ width___ exp.time_
 13 omega   40.00  135.00   1.0000   12.0600
omega____ theta____ kappa____ phi______ frames
    -      108.0000  -77.0000 -120.0000 95

#__ type_ start__ end____ width___ exp.time_
 14 omega   39.00   95.00   1.0000   12.0600
omega____ theta____ kappa____ phi______ frames
    -      108.0000  -41.0000  165.0000 56

#__ type_ start__ end____ width___ exp.time_
 15 omega   10.00  104.00   1.0000    3.0100
omega____ theta____ kappa____ phi______ frames
    -       36.2921   77.0000  150.0000 94

#__ type_ start__ end____ width___ exp.time_
 16 omega   20.00   98.00   1.0000    3.0100
omega____ theta____ kappa____ phi______ frames
    -       36.2921   57.0000  -30.0000 78

#__ type_ start__ end____ width___ exp.time_
 17 omega   20.00  104.00   1.0000    3.0100
omega____ theta____ kappa____ phi______ frames
    -       36.2921   57.0000  -90.0000 84
;
_diffrn_measurement_device 'four-circle diffractometer'
_diffrn_measurement_device_type 'New Gemini, Dual, Cu at zero, EosS2'
_diffrn_measurement_method '\w scans'
_diffrn_orient_matrix_UB_11 0.0618319000
_diffrn_orient_matrix_UB_12 -0.0359348000
_diffrn_orient_matrix_UB_13 -0.0638299000
_diffrn_orient_matrix_UB_21 0.1152418000
_diffrn_orient_matrix_UB_22 0.0736156000
_diffrn_orient_matrix_UB_23 -0.0195490000
_diffrn_orient_matrix_UB_31 0.2131831000
_diffrn_orient_matrix_UB_32 -0.0292586000
_diffrn_orient_matrix_UB_33 0.0290359000
_diffrn_radiation_monochromator graphite
_diffrn_radiation_probe x-ray
_diffrn_radiation_type CuK\a
_diffrn_radiation_wavelength 1.54184
_diffrn_reflns_av_R_equivalents 0.0392
_diffrn_reflns_av_unetI/netI 0.0363
_diffrn_reflns_Laue_measured_fraction_full 0.999
_diffrn_reflns_Laue_measured_fraction_max 0.986
_diffrn_reflns_limit_h_max 7
_diffrn_reflns_limit_h_min -4
_diffrn_reflns_limit_k_max 18
_diffrn_reflns_limit_k_min -21
_diffrn_reflns_limit_l_max 26
_diffrn_reflns_limit_l_min -20
_diffrn_reflns_number 12883
_diffrn_reflns_point_group_measured_fraction_full 1.000
_diffrn_reflns_point_group_measured_fraction_max 0.977
_diffrn_reflns_theta_full 67.684
_diffrn_reflns_theta_max 72.797
_diffrn_reflns_theta_min 4.177
_diffrn_source 'Enhance (Cu) X-ray Source'
_exptl_absorpt_coefficient_mu 0.674
_exptl_absorpt_correction_T_max 1.00000
_exptl_absorpt_correction_T_min 0.33791
_exptl_absorpt_correction_type multi-scan
_exptl_absorpt_process_details
;
CrysAlisPro, Agilent Technologies,
Version 1.171.37.35 (release 13-08-2014 CrysAlis171 .NET)
(compiled Aug 13 2014,18:06:01)
Empirical absorption correction using spherical harmonics,
 implemented in SCALE3 ABSPACK scaling algorithm.
;
_exptl_crystal_colour 'clear light colourless'
_exptl_crystal_colour_lustre clear
_exptl_crystal_colour_modifier light
_exptl_crystal_colour_primary colourless
_exptl_crystal_density_diffrn 1.322
_exptl_crystal_description plate
_exptl_crystal_F_000 968
_exptl_crystal_size_max 0.65
_exptl_crystal_size_mid 0.3
_exptl_crystal_size_min 0.2
_refine_diff_density_max 0.207
_refine_diff_density_min -0.297
_refine_diff_density_rms 0.053
_refine_ls_abs_structure_details
;
 Flack x determined using 1705 quotients [(I+)-(I-)]/[(I+)+(I-)]
 (Parsons, Flack and Wagner, Acta Cryst. B69 (2013) 249-259).
;
_refine_ls_abs_structure_Flack 0.04(14)
_refine_ls_extinction_method none
_refine_ls_goodness_of_fit_ref 1.023
_refine_ls_hydrogen_treatment constr
_refine_ls_matrix_type full
_refine_ls_number_parameters 316
_refine_ls_number_reflns 4502
_refine_ls_number_restraints 0
_refine_ls_restrained_S_all 1.023
_refine_ls_R_factor_all 0.0497
_refine_ls_R_factor_gt 0.0476
_refine_ls_shift/su_max 0.000
_refine_ls_shift/su_mean 0.000
_refine_ls_structure_factor_coef Fsqd
_refine_ls_weighting_details 'w=1/[\s^2^(Fo^2^)+(0.0949P)^2^+0.0825P] where P=(Fo^2^+2Fc^2^)/3'
_refine_ls_weighting_scheme calc
_refine_ls_wR_factor_gt 0.1249
_refine_ls_wR_factor_ref 0.1276
_reflns_Friedel_coverage 0.715
_reflns_Friedel_fraction_full 1.000
_reflns_Friedel_fraction_max 0.963
_reflns_number_gt 4278
_reflns_number_total 4502
_reflns_threshold_expression 'I > 2\s(I)'
_cod_data_source_file c7cc02921g2.cif
_cod_data_source_block exp_2765
_cod_original_cell_volume 2308.70(13)
_cod_database_code 7120227
_shelx_space_group_comment
;
The symmetry employed for this shelxl refinement is uniquely defined
by the following loop, which should always be used as a source of
symmetry information in preference to the above space-group names.
They are only intended as comments.
;
_reflns_odcompleteness_completeness 99.84
_reflns_odcompleteness_iscentric 1
_reflns_odcompleteness_theta 66.97
_olex2_refinement_description
;
1. Fixed Uiso
 At 1.2 times of:
  All C(H) groups, All C(H,H) groups
2.a Ternary CH refined with riding coordinates:
 C00B(H00C), C00F(H00F)
2.b Secondary CH2 refined with riding coordinates:
 C00A(H00A,H00B), C00G(H00D,H00E), C00L(H00G,H00L)
2.c Aromatic/amide H refined with riding coordinates:
 C00H(H00H), C00I(H00I), C00J(H00J), C00K(H00K), C00M(H00M), C00N(H00N),
 C00P(H00P), C00Q(H00Q), C00R(H00R), C00S(H00S), C00T(H00T), C00U(H00U),
 C00V(H00V), C00W(H00W), C00X(H00X), C00Y(H00Y), C00Z(H00Z)
;
_shelx_shelxl_version_number 2014/7
_olex2_date_sample_data_collection 2016-11-11
_olex2_submission_special_instructions 'No special instructions were received'

loop_
_space_group_symop_operation_xyz
'x, y, z'
'-x+1/2, -y, z+1/2'
'-x, y+1/2, -z+1/2'
'x+1/2, -y+1/2, -z'

loop_
_atom_site_label
_atom_site_type_symbol
_atom_site_fract_x
_atom_site_fract_y
_atom_site_fract_z
_atom_site_U_iso_or_equiv
_atom_site_adp_type
_atom_site_occupancy
_atom_site_site_symmetry_order
_atom_site_calc_flag
_atom_site_refinement_flags_posn
O001 O 0.0649(3) 0.65729(10) 0.47909(8) 0.0237(4) Uani 1 1 d .
O002 O 0.2785(3) 0.54653(11) 0.56359(8) 0.0295(4) Uani 1 1 d .
O003 O -0.1705(3) 0.74035(11) 0.44343(9) 0.0300(4) Uani 1 1 d .
N004 N 0.5387(4) 0.54340(12) 0.48500(10) 0.0246(5) Uani 1 1 d .
C005 C 0.0107(4) 0.71718(13) 0.43981(11) 0.0231(5) Uani 1 1 d .
C006 C 0.3529(4) 0.56727(14) 0.51307(11) 0.0227(5) Uani 1 1 d .
C007 C 0.2620(4) 0.62315(13) 0.46810(11) 0.0206(5) Uani 1 1 d .
C008 C 0.3894(4) 0.63310(13) 0.41893(11) 0.0217(5) Uani 1 1 d .
C009 C 0.2512(4) 0.84559(13) 0.30970(11) 0.0241(5) Uani 1 1 d .
C00A C 0.5789(4) 0.58091(14) 0.42478(11) 0.0235(5) Uani 1 1 d .
H00A H 0.5824 0.5441 0.3896 0.028 Uiso 1 1 calc R
H00B H 0.7175 0.6092 0.4256 0.028 Uiso 1 1 calc R
C00B C 0.3428(4) 0.68968(14) 0.36807(11) 0.0220(5) Uani 1 1 d .
H00C H 0.4823 0.7155 0.3573 0.026 Uiso 1 1 calc R
C00C C 0.7600(4) 0.42696(14) 0.48277(11) 0.0241(5) Uani 1 1 d .
C00D C 0.2587(4) 0.65104(14) 0.30825(11) 0.0226(5) Uani 1 1 d .
C00E C 0.3747(4) 0.65648(14) 0.24987(11) 0.0237(5) Uani 1 1 d .
C00F C 0.1886(4) 0.74945(14) 0.39794(11) 0.0223(5) Uani 1 1 d .
H00F H 0.2819 0.7808 0.4264 0.027 Uiso 1 1 calc R
C00G C 0.0877(4) 0.80497(14) 0.35045(12) 0.0255(5) Uani 1 1 d .
H00D H -0.0136 0.7769 0.3227 0.031 Uiso 1 1 calc R
H00E H 0.0018 0.8429 0.3740 0.031 Uiso 1 1 calc R
C00H C 0.2115(5) 0.85591(15) 0.24549(12) 0.0289(6) Uani 1 1 d .
H00H H 0.0815 0.8366 0.2275 0.035 Uiso 1 1 calc R
C00I C 0.0749(5) 0.60718(15) 0.31135(13) 0.0287(5) Uani 1 1 d .
H00I H -0.0003 0.6031 0.3504 0.034 Uiso 1 1 calc R
C00J C 0.3585(5) 0.89391(16) 0.20745(12) 0.0326(6) Uani 1 1 d .
H00J H 0.3285 0.9005 0.1638 0.039 Uiso 1 1 calc R
C00K C 0.5643(5) 0.70102(15) 0.24143(12) 0.0285(5) Uani 1 1 d .
H00K H 0.6151 0.7315 0.2753 0.034 Uiso 1 1 calc R
C00L C 0.7059(4) 0.49925(14) 0.51695(12) 0.0267(5) Uani 1 1 d .
H00G H 0.6556 0.4870 0.5602 0.032 Uiso 1 1 calc R
H00L H 0.8391 0.5302 0.5208 0.032 Uiso 1 1 calc R
C00M C 0.6073(5) 0.36913(16) 0.47998(12) 0.0301(6) Uani 1 1 d .
H00M H 0.4682 0.3760 0.4985 0.036 Uiso 1 1 calc R
C00N C 0.1054(5) 0.57134(16) 0.20255(13) 0.0337(6) Uani 1 1 d .
H00N H 0.0523 0.5445 0.1669 0.040 Uiso 1 1 calc R
C00O C 0.2969(5) 0.61388(15) 0.19712(12) 0.0297(6) Uani 1 1 d .
C00P C 0.4432(5) 0.87504(15) 0.33467(12) 0.0295(6) Uani 1 1 d .
H00P H 0.4729 0.8694 0.3785 0.035 Uiso 1 1 calc R
C00Q C 0.5904(5) 0.91225(16) 0.29662(13) 0.0336(6) Uani 1 1 d .
H00Q H 0.7213 0.9312 0.3143 0.040 Uiso 1 1 calc R
C00R C 0.6029(6) 0.65630(17) 0.13444(13) 0.0411(8) Uani 1 1 d .
H00R H 0.6832 0.6554 0.0961 0.049 Uiso 1 1 calc R
C00S C 0.5491(5) 0.92224(16) 0.23288(13) 0.0330(6) Uani 1 1 d .
H00S H 0.6502 0.9482 0.2069 0.040 Uiso 1 1 calc R
C00T C 0.6751(5) 0.70087(17) 0.18538(14) 0.0370(7) Uani 1 1 d .
H00T H 0.8017 0.7311 0.1808 0.044 Uiso 1 1 calc R
C00U C 0.6571(6) 0.30118(17) 0.45016(13) 0.0366(7) Uani 1 1 d .
H00U H 0.5524 0.2618 0.4488 0.044 Uiso 1 1 calc R
C00V C 0.9613(5) 0.41586(16) 0.45518(13) 0.0323(6) Uani 1 1 d .
H00V H 1.0668 0.4549 0.4569 0.039 Uiso 1 1 calc R
C00W C -0.0053(5) 0.56799(16) 0.25816(15) 0.0343(6) Uani 1 1 d .
H00W H -0.1355 0.5395 0.2611 0.041 Uiso 1 1 calc R
C00X C 1.0113(5) 0.34820(18) 0.42494(14) 0.0363(6) Uani 1 1 d .
H00X H 1.1497 0.3413 0.4060 0.044 Uiso 1 1 calc R
C00Y C 0.8579(5) 0.29095(17) 0.42267(13) 0.0359(6) Uani 1 1 d .
H00Y H 0.8912 0.2447 0.4022 0.043 Uiso 1 1 calc R
C00Z C 0.4189(6) 0.61455(16) 0.13989(12) 0.0374(7) Uani 1 1 d .
H00Z H 0.3707 0.5853 0.1050 0.045 Uiso 1 1 calc R

loop_
_atom_site_aniso_label
_atom_site_aniso_U_11
_atom_site_aniso_U_22
_atom_site_aniso_U_33
_atom_site_aniso_U_23
_atom_site_aniso_U_13
_atom_site_aniso_U_12
O001 0.0234(8) 0.0258(8) 0.0218(7) 0.0002(7) 0.0051(7) 0.0003(7)
O002 0.0347(10) 0.0304(9) 0.0235(9) 0.0044(7) 0.0058(8) -0.0005(8)
O003 0.0272(10) 0.0292(9) 0.0336(10) -0.0016(7) 0.0064(8) 0.0044(7)
N004 0.0259(11) 0.0247(10) 0.0232(10) 0.0033(8) 0.0031(9) 0.0007(8)
C005 0.0257(13) 0.0212(11) 0.0223(11) -0.0046(9) 0.0018(10) -0.0003(10)
C006 0.0252(12) 0.0213(11) 0.0216(11) -0.0025(9) 0.0011(10) -0.0043(9)
C007 0.0205(11) 0.0214(11) 0.0198(10) -0.0023(8) -0.0002(9) -0.0033(9)
C008 0.0228(12) 0.0231(11) 0.0191(10) -0.0042(9) 0.0011(9) -0.0027(9)
C009 0.0302(13) 0.0187(11) 0.0235(11) -0.0018(9) -0.0020(10) 0.0038(9)
C00A 0.0242(12) 0.0245(11) 0.0220(10) 0.0005(9) 0.0033(10) -0.0003(9)
C00B 0.0212(11) 0.0244(11) 0.0203(10) 0.0007(9) 0.0030(9) -0.0020(9)
C00C 0.0266(12) 0.0249(12) 0.0209(11) 0.0047(9) -0.0034(10) 0.0012(10)
C00D 0.0224(11) 0.0224(11) 0.0231(11) -0.0008(9) 0.0005(10) 0.0034(9)
C00E 0.0288(13) 0.0217(11) 0.0204(11) 0.0020(8) 0.0004(9) 0.0077(10)
C00F 0.0227(12) 0.0240(11) 0.0203(10) -0.0032(9) -0.0004(9) -0.0021(9)
C00G 0.0266(12) 0.0238(12) 0.0263(11) -0.0012(9) -0.0011(10) 0.0024(10)
C00H 0.0337(14) 0.0270(12) 0.0260(12) -0.0004(10) -0.0059(11) -0.0029(11)
C00I 0.0265(12) 0.0300(13) 0.0298(12) -0.0056(10) 0.0033(11) 0.0004(10)
C00J 0.0422(16) 0.0330(14) 0.0227(11) 0.0016(10) -0.0034(11) -0.0010(12)
C00K 0.0346(14) 0.0253(12) 0.0256(12) 0.0018(10) 0.0052(11) 0.0044(11)
C00L 0.0283(13) 0.0273(12) 0.0243(11) 0.0009(10) -0.0016(10) 0.0008(10)
C00M 0.0301(14) 0.0371(14) 0.0231(11) 0.0036(10) -0.0004(11) -0.0031(11)
C00N 0.0402(16) 0.0293(13) 0.0316(13) -0.0122(11) -0.0138(12) 0.0093(12)
C00O 0.0419(15) 0.0231(12) 0.0243(12) -0.0018(9) -0.0050(11) 0.0136(11)
C00P 0.0409(15) 0.0238(12) 0.0237(11) 0.0026(9) -0.0077(11) -0.0028(11)
C00Q 0.0374(16) 0.0284(13) 0.0350(13) 0.0041(10) -0.0098(12) -0.0073(12)
C00R 0.063(2) 0.0345(15) 0.0259(13) 0.0036(11) 0.0160(14) 0.0154(15)
C00S 0.0408(16) 0.0270(13) 0.0313(13) 0.0061(11) -0.0014(12) -0.0067(11)
C00T 0.0447(17) 0.0315(14) 0.0350(14) 0.0058(12) 0.0148(13) 0.0052(12)
C00U 0.0494(17) 0.0311(14) 0.0294(12) 0.0019(11) -0.0052(13) -0.0090(13)
C00V 0.0274(14) 0.0331(14) 0.0364(14) -0.0021(11) -0.0024(11) -0.0013(11)
C00W 0.0282(13) 0.0294(13) 0.0453(16) -0.0093(12) -0.0058(12) -0.0006(11)
C00X 0.0281(13) 0.0433(16) 0.0374(14) -0.0065(13) -0.0018(12) 0.0076(12)
C00Y 0.0484(17) 0.0287(13) 0.0306(13) -0.0014(11) -0.0077(13) 0.0089(12)
C00Z 0.061(2) 0.0299(13) 0.0218(11) -0.0038(10) -0.0016(14) 0.0144(14)

loop_
_atom_type_symbol
_atom_type_description
_atom_type_scat_dispersion_real
_atom_type_scat_dispersion_imag
_atom_type_scat_source
C C 0.0181 0.0091 'International Tables Vol C Tables 4.2.6.8 and 6.1.1.4'
H H 0.0000 0.0000 'International Tables Vol C Tables 4.2.6.8 and 6.1.1.4'
N N 0.0311 0.0180 'International Tables Vol C Tables 4.2.6.8 and 6.1.1.4'
O O 0.0492 0.0322 'International Tables Vol C Tables 4.2.6.8 and 6.1.1.4'

loop_
_geom_angle_atom_site_label_1
_geom_angle_atom_site_label_2
_geom_angle_atom_site_label_3
_geom_angle
C007 O001 C005 116.53(19)
C006 N004 C00A 112.6(2)
C006 N004 C00L 124.0(2)
C00L N004 C00A 122.0(2)
O001 C005 C00F 117.6(2)
O003 C005 O001 116.7(2)
O003 C005 C00F 125.7(2)
O002 C006 N004 127.3(2)
O002 C006 C007 128.5(2)
N004 C006 C007 104.2(2)
O001 C007 C006 121.2(2)
C008 C007 O001 127.0(2)
C008 C007 C006 111.9(2)
C007 C008 C00A 108.5(2)
C007 C008 C00B 122.9(2)
C00A C008 C00B 128.5(2)
C00H C009 C00G 120.2(2)
C00H C009 C00P 118.0(2)
C00P C009 C00G 121.8(2)
N004 C00A C008 102.79(19)
N004 C00A H00A 111.2
N004 C00A H00B 111.2
C008 C00A H00A 111.2
C008 C00A H00B 111.2
H00A C00A H00B 109.1
C008 C00B H00C 107.8
C008 C00B C00D 111.1(2)
C008 C00B C00F 106.24(18)
C00D C00B H00C 107.8
C00D C00B C00F 115.7(2)
C00F C00B H00C 107.8
C00M C00C C00L 119.7(2)
C00V C00C C00L 121.4(2)
C00V C00C C00M 118.9(2)
C00E C00D C00B 121.1(2)
C00I C00D C00B 119.5(2)
C00I C00D C00E 119.4(2)
C00K C00E C00D 123.8(2)
C00K C00E C00O 118.1(2)
C00O C00E C00D 118.1(2)
C005 C00F C00B 114.9(2)
C005 C00F H00F 105.8
C005 C00F C00G 109.3(2)
C00B C00F H00F 105.8
C00G C00F C00B 114.58(19)
C00G C00F H00F 105.8
C009 C00G C00F 114.1(2)
C009 C00G H00D 108.7
C009 C00G H00E 108.7
C00F C00G H00D 108.7
C00F C00G H00E 108.7
H00D C00G H00E 107.6
C009 C00H H00H 119.5
C00J C00H C009 121.0(3)
C00J C00H H00H 119.5
C00D C00I H00I 119.1
C00D C00I C00W 121.9(3)
C00W C00I H00I 119.1
C00H C00J H00J 119.9
C00S C00J C00H 120.2(2)
C00S C00J H00J 119.9
C00E C00K H00K 119.4
C00T C00K C00E 121.2(3)
C00T C00K H00K 119.4
N004 C00L C00C 112.9(2)
N004 C00L H00G 109.0
N004 C00L H00L 109.0
C00C C00L H00G 109.0
C00C C00L H00L 109.0
H00G C00L H00L 107.8
C00C C00M H00M 119.8
C00C C00M C00U 120.4(3)
C00U C00M H00M 119.8
C00O C00N H00N 119.5
C00W C00N H00N 119.5
C00W C00N C00O 121.0(2)
C00N C00O C00E 120.0(2)
C00N C00O C00Z 121.1(3)
C00Z C00O C00E 118.8(3)
C009 C00P H00P 119.5
C00Q C00P C009 120.9(2)
C00Q C00P H00P 119.5
C00P C00Q H00Q 119.7
C00P C00Q C00S 120.6(3)
C00S C00Q H00Q 119.7
C00T C00R H00R 119.9
C00Z C00R H00R 119.9
C00Z C00R C00T 120.2(3)
C00J C00S H00S 120.4
C00Q C00S C00J 119.2(3)
C00Q C00S H00S 120.4
C00K C00T C00R 120.5(3)
C00K C00T H00T 119.8
C00R C00T H00T 119.8
C00M C00U H00U 119.9
C00Y C00U C00M 120.2(3)
C00Y C00U H00U 119.9
C00C C00V H00V 119.5
C00C C00V C00X 120.9(3)
C00X C00V H00V 119.5
C00I C00W H00W 120.2
C00N C00W C00I 119.5(3)
C00N C00W H00W 120.2
C00V C00X H00X 120.2
C00Y C00X C00V 119.6(3)
C00Y C00X H00X 120.2
C00U C00Y C00X 120.0(3)
C00U C00Y H00Y 120.0
C00X C00Y H00Y 120.0
C00O C00Z H00Z 119.4
C00R C00Z C00O 121.1(3)
C00R C00Z H00Z 119.4

loop_
_geom_bond_atom_site_label_1
_geom_bond_atom_site_label_2
_geom_bond_distance
O001 C005 1.389(3)
O001 C007 1.376(3)
O002 C006 1.220(3)
O003 C005 1.191(3)
N004 C006 1.357(3)
N004 C00A 1.459(3)
N004 C00L 1.459(3)
C005 C00F 1.521(3)
C006 C007 1.483(3)
C007 C008 1.316(3)
C008 C00A 1.494(3)
C008 C00B 1.498(3)
C009 C00G 1.509(4)
C009 C00H 1.393(3)
C009 C00P 1.396(4)
C00A H00A 0.9900
C00A H00B 0.9900
C00B H00C 1.0000
C00B C00D 1.530(3)
C00B C00F 1.556(3)
C00C C00L 1.508(3)
C00C C00M 1.392(4)
C00C C00V 1.384(4)
C00D C00E 1.431(3)
C00D C00I 1.374(4)
C00E C00K 1.420(4)
C00E C00O 1.430(3)
C00F H00F 1.0000
C00F C00G 1.538(3)
C00G H00D 0.9900
C00G H00E 0.9900
C00H H00H 0.9500
C00H C00J 1.386(4)
C00I H00I 0.9500
C00I C00W 1.412(4)
C00J H00J 0.9500
C00J C00S 1.385(4)
C00K H00K 0.9500
C00K C00T 1.369(4)
C00L H00G 0.9900
C00L H00L 0.9900
C00M H00M 0.9500
C00M C00U 1.393(4)
C00N H00N 0.9500
C00N C00O 1.404(4)
C00N C00W 1.361(4)
C00O C00Z 1.426(4)
C00P H00P 0.9500
C00P C00Q 1.380(4)
C00Q H00Q 0.9500
C00Q C00S 1.384(4)
C00R H00R 0.9500
C00R C00T 1.408(4)
C00R C00Z 1.358(5)
C00S H00S 0.9500
C00T H00T 0.9500
C00U H00U 0.9500
C00U C00Y 1.379(5)
C00V H00V 0.9500
C00V C00X 1.393(4)
C00W H00W 0.9500
C00X H00X 0.9500
C00X C00Y 1.387(5)
C00Y H00Y 0.9500
C00Z H00Z 0.9500
